data_2232504
loop_
_publ_author_name
'Ji, Hong-Bo'
'Zhang, Pei-Zhi'
'Wu, Jun'

_publ_section_title
;
 (<i>E</i>)-4-Chloro-2-{[4-(3,5-dichloropyridin-2-yloxy)phenylimino]methyl}phenol
;
_journal_coeditor_code XU5335
_journal_issue 11
_journal_name_full 'Acta Crystallographica Section E'
_journal_page_first o2984
_journal_paper_doi 10.1107/S1600536811041584
_journal_volume 67
_journal_year 2011
_chemical_formula_iupac 'C18 H11 Cl3 N2 O2'
_chemical_formula_moiety 'C18 H11 Cl3 N2 O2'
_chemical_formula_sum 'C18 H11 Cl3 N2 O2'
_chemical_formula_weight 393.64
_chemical_name_systematic
;
(<i>E</i>)-4-Chloro-2-{[4-(3,5-dichloropyridin-2-yloxy)phenylimino]methyl}phenol
;
_space_group_IT_number 14
_symmetry_cell_setting monoclinic
_symmetry_space_group_name_Hall '-P 2ybc'
_symmetry_space_group_name_H-M 'P 1 21/c 1'
_atom_sites_solution_hydrogens geom
_atom_sites_solution_primary direct
_atom_sites_solution_secondary difmap
_audit_creation_method SHELXL-97
_cell_angle_alpha 90.00
_cell_angle_beta 95.318(5)
_cell_angle_gamma 90.00
_cell_formula_units_Z 4
_cell_length_a 13.8981(7)
_cell_length_b 11.7006(8)
_cell_length_c 10.5034(5)
_cell_measurement_reflns_used 1892
_cell_measurement_temperature 293(2)
_cell_measurement_theta_max 29.5
_cell_measurement_theta_min 2.9
_cell_volume 1700.67(17)
_computing_cell_refinement 'CrysAlis PRO (Oxford Diffraction, 2010)'
_computing_data_collection 'CrysAlis PRO (Oxford Diffraction, 2010)'
_computing_data_reduction 'CrysAlis PRO (Oxford Diffraction, 2010)'
_computing_molecular_graphics 'OLEX2 (Dolomanov <i>et al.</i>, 2009)'
_computing_publication_material 'OLEX2 (Dolomanov <i>et al.</i>, 2009)'
_computing_structure_refinement 'SHELXL97 (Sheldrick, 2008)'
_computing_structure_solution 'SHELXS97 (Sheldrick, 2008)'
_diffrn_ambient_temperature 293(2)
_diffrn_detector_area_resol_mean 10.3592
_diffrn_measured_fraction_theta_full 0.998
_diffrn_measured_fraction_theta_max 0.998
_diffrn_measurement_device_type 'Oxford Diffraction Xcalibur Atlas Gemini ultra'
_diffrn_measurement_method \w
_diffrn_radiation_monochromator graphite
_diffrn_radiation_source 'fine-focus sealed tube'
_diffrn_radiation_type MoK\a
_diffrn_radiation_wavelength 0.71073
_diffrn_reflns_av_R_equivalents 0.0246
_diffrn_reflns_av_sigmaI/netI 0.0336
_diffrn_reflns_limit_h_max 16
_diffrn_reflns_limit_h_min -16
_diffrn_reflns_limit_k_max 8
_diffrn_reflns_limit_k_min -14
_diffrn_reflns_limit_l_max 12
_diffrn_reflns_limit_l_min -12
_diffrn_reflns_number 7882
_diffrn_reflns_theta_full 25.35
_diffrn_reflns_theta_max 25.35
_diffrn_reflns_theta_min 2.91
_exptl_absorpt_coefficient_mu 0.553
_exptl_absorpt_correction_T_max 0.8560
_exptl_absorpt_correction_T_min 0.8173
_exptl_absorpt_correction_type multi-scan
_exptl_absorpt_process_details
;
(CrysAlis PRO; Oxford Diffraction, 2010)
;
_exptl_crystal_colour yellow
_exptl_crystal_density_diffrn 1.537
_exptl_crystal_density_method 'not measured'
_exptl_crystal_description block
_exptl_crystal_F_000 800
_exptl_crystal_size_max 0.38
_exptl_crystal_size_mid 0.36
_exptl_crystal_size_min 0.29
_refine_diff_density_max 0.268
_refine_diff_density_min -0.264
_refine_ls_extinction_method none
_refine_ls_goodness_of_fit_ref 1.027
_refine_ls_hydrogen_treatment constr
_refine_ls_matrix_type full
_refine_ls_number_parameters 227
_refine_ls_number_reflns 3107
_refine_ls_number_restraints 0
_refine_ls_restrained_S_all 1.027
_refine_ls_R_factor_all 0.0654
_refine_ls_R_factor_gt 0.0397
_refine_ls_shift/su_max 0.000
_refine_ls_shift/su_mean 0.000
_refine_ls_structure_factor_coef Fsqd
_refine_ls_weighting_details 'calc w=1/[\s^2^(Fo^2^)+(0.0376P)^2^+0.5849P] where P=(Fo^2^+2Fc^2^)/3'
_refine_ls_weighting_scheme calc
_refine_ls_wR_factor_gt 0.0871
_refine_ls_wR_factor_ref 0.1004
_reflns_number_gt 2186
_reflns_number_total 3107
_reflns_threshold_expression I>2sigma(I)
_cod_data_source_file xu5335.cif
_cod_data_source_block I
_cod_original_cell_volume 1700.67(16)
_cod_original_sg_symbol_H-M 'P 21/c'
_cod_database_code 2232504
_cod_database_fobs_code 2232504

loop_
_symmetry_equiv_pos_as_xyz
'x, y, z'
'-x, y+1/2, -z+1/2'
'-x, -y, -z'
'x, -y-1/2, z-1/2'

loop_
_atom_site_type_symbol
_atom_site_label
_atom_site_fract_x
_atom_site_fract_y
_atom_site_fract_z
_atom_site_U_iso_or_equiv
_atom_site_adp_type
_atom_site_calc_flag
_atom_site_refinement_flags
_atom_site_occupancy
_atom_site_symmetry_multiplicity
Cl Cl1 -0.24721(6) 0.26343(9) 1.31374(10) 0.1009(3) Uani d . 1 1
Cl Cl2 0.53771(6) 0.21299(7) 0.55024(6) 0.0716(2) Uani d . 1 1
Cl Cl3 0.41754(6) 0.53738(7) 0.20843(6) 0.0723(2) Uani d . 1 1
O O1 0.08837(14) 0.54210(18) 1.22171(19) 0.0727(6) Uani d . 1 1
H H1 0.1140 0.5196 1.1591 0.109 Uiso calc R 1 1
O O2 0.37377(13) 0.29274(16) 0.67705(16) 0.0629(5) Uani d . 1 1
N N1 0.11798(14) 0.40766(18) 1.03385(17) 0.0464(5) Uani d . 1 1
N N2 0.32327(15) 0.4354(2) 0.53329(19) 0.0570(6) Uani d . 1 1
C C1 0.01103(17) 0.4760(2) 1.2388(2) 0.0503(6) Uani d . 1 1
C C2 -0.0441(2) 0.5020(3) 1.3378(2) 0.0618(7) Uani d . 1 1
H H2 -0.0275 0.5646 1.3899 0.074 Uiso calc R 1 1
C C3 -0.1226(2) 0.4374(3) 1.3606(3) 0.0635(8) Uani d . 1 1
H H3 -0.1592 0.4560 1.4274 0.076 Uiso calc R 1 1
C C4 -0.14696(18) 0.3448(3) 1.2841(3) 0.0605(7) Uani d . 1 1
C C5 -0.09479(18) 0.3184(2) 1.1840(2) 0.0556(6) Uani d . 1 1
H H5 -0.1130 0.2563 1.1320 0.067 Uiso calc R 1 1
C C6 -0.01468(16) 0.3832(2) 1.1588(2) 0.0452(6) Uani d . 1 1
C C7 0.04132(17) 0.3533(2) 1.0541(2) 0.0479(6) Uani d . 1 1
H H7 0.0209 0.2932 1.0004 0.057 Uiso calc R 1 1
C C8 0.17777(16) 0.3761(2) 0.9376(2) 0.0439(6) Uani d . 1 1
C C9 0.16860(18) 0.2763(2) 0.8667(2) 0.0587(7) Uani d . 1 1
H H9 0.1192 0.2251 0.8796 0.070 Uiso calc R 1 1
C C10 0.23239(19) 0.2524(3) 0.7770(2) 0.0580(7) Uani d . 1 1
H H10 0.2258 0.1856 0.7290 0.070 Uiso calc R 1 1
C C11 0.30536(18) 0.3275(2) 0.7592(2) 0.0506(6) Uani d . 1 1
C C12 0.31653(19) 0.4262(2) 0.8286(3) 0.0605(7) Uani d . 1 1
H H12 0.3665 0.4766 0.8159 0.073 Uiso calc R 1 1
C C13 0.25235(18) 0.4498(2) 0.9179(2) 0.0545(6) Uani d . 1 1
H H13 0.2596 0.5167 0.9657 0.065 Uiso calc R 1 1
C C14 0.38386(18) 0.3526(2) 0.5682(2) 0.0483(6) Uani d . 1 1
C C15 0.45916(17) 0.3205(2) 0.4973(2) 0.0463(6) Uani d . 1 1
C C16 0.47057(17) 0.3767(2) 0.3851(2) 0.0475(6) Uani d . 1 1
H H16 0.5199 0.3571 0.3351 0.057 Uiso calc R 1 1
C C17 0.40660(18) 0.4631(2) 0.3490(2) 0.0495(6) Uani d . 1 1
C C18 0.33466(19) 0.4902(2) 0.4238(2) 0.0580(7) Uani d . 1 1
H H18 0.2921 0.5488 0.3978 0.070 Uiso calc R 1 1

loop_
_atom_site_aniso_label
_atom_site_aniso_U_11
_atom_site_aniso_U_22
_atom_site_aniso_U_33
_atom_site_aniso_U_12
_atom_site_aniso_U_13
_atom_site_aniso_U_23
Cl1 0.0704(5) 0.0995(7) 0.1413(8) -0.0127(5) 0.0547(5) 0.0032(6)
Cl2 0.0835(5) 0.0768(5) 0.0579(4) 0.0333(4) 0.0250(3) 0.0073(4)
Cl3 0.0867(5) 0.0815(6) 0.0517(4) 0.0132(4) 0.0228(3) 0.0158(3)
O1 0.0733(13) 0.0749(15) 0.0738(13) -0.0208(11) 0.0273(10) -0.0201(11)
O2 0.0720(12) 0.0679(13) 0.0535(10) 0.0212(10) 0.0307(9) 0.0124(9)
N1 0.0459(11) 0.0541(13) 0.0406(10) 0.0016(10) 0.0124(9) 0.0025(9)
N2 0.0572(13) 0.0677(15) 0.0487(12) 0.0133(11) 0.0180(10) 0.0065(11)
C1 0.0479(14) 0.0581(17) 0.0461(13) -0.0003(12) 0.0102(11) 0.0045(12)
C2 0.0675(18) 0.0693(19) 0.0505(15) 0.0029(15) 0.0158(13) -0.0090(14)
C3 0.0595(17) 0.080(2) 0.0543(15) 0.0136(15) 0.0251(13) 0.0055(15)
C4 0.0474(14) 0.0638(19) 0.0734(18) 0.0041(13) 0.0226(13) 0.0107(15)
C5 0.0516(14) 0.0543(16) 0.0623(16) 0.0013(13) 0.0120(13) -0.0016(13)
C6 0.0448(13) 0.0490(15) 0.0426(12) 0.0053(11) 0.0082(10) 0.0051(11)
C7 0.0503(14) 0.0495(15) 0.0445(13) 0.0045(12) 0.0079(11) -0.0029(11)
C8 0.0442(13) 0.0513(15) 0.0372(12) 0.0039(11) 0.0083(10) 0.0028(11)
C9 0.0523(15) 0.0645(19) 0.0617(16) -0.0102(13) 0.0188(13) -0.0100(14)
C10 0.0607(16) 0.0637(18) 0.0505(15) 0.0014(14) 0.0097(12) -0.0125(13)
C11 0.0549(15) 0.0577(17) 0.0415(13) 0.0128(13) 0.0164(11) 0.0074(12)
C12 0.0572(15) 0.0607(19) 0.0674(17) -0.0055(13) 0.0259(13) -0.0009(14)
C13 0.0580(15) 0.0552(17) 0.0523(14) -0.0028(13) 0.0157(12) -0.0065(12)
C14 0.0541(14) 0.0533(16) 0.0393(13) 0.0034(12) 0.0139(11) -0.0016(11)
C15 0.0499(13) 0.0476(15) 0.0426(12) 0.0033(11) 0.0104(11) -0.0053(11)
C16 0.0478(13) 0.0570(16) 0.0398(12) -0.0020(12) 0.0149(11) -0.0093(11)
C17 0.0555(15) 0.0561(16) 0.0377(12) -0.0022(12) 0.0080(11) -0.0001(11)
C18 0.0603(16) 0.0653(18) 0.0499(15) 0.0129(14) 0.0129(13) 0.0074(13)

loop_
_atom_type_symbol
_atom_type_description
_atom_type_scat_dispersion_real
_atom_type_scat_dispersion_imag
_atom_type_scat_source
C C 0.0033 0.0016 'International Tables Vol C Tables 4.2.6.8 and 6.1.1.4'
H H 0.0000 0.0000 'International Tables Vol C Tables 4.2.6.8 and 6.1.1.4'
Cl Cl 0.1484 0.1585 'International Tables Vol C Tables 4.2.6.8 and 6.1.1.4'
N N 0.0061 0.0033 'International Tables Vol C Tables 4.2.6.8 and 6.1.1.4'
O O 0.0106 0.0060 'International Tables Vol C Tables 4.2.6.8 and 6.1.1.4'

loop_
_geom_angle_atom_site_label_1
_geom_angle_atom_site_label_2
_geom_angle_atom_site_label_3
_geom_angle
C1 O1 H1 109.5
C14 O2 C11 119.80(19)
C7 N1 C8 122.9(2)
C14 N2 C18 118.0(2)
O1 C1 C2 118.6(2)
O1 C1 C6 121.8(2)
C2 C1 C6 119.6(2)
C3 C2 C1 121.1(3)
C3 C2 H2 119.4
C1 C2 H2 119.4
C2 C3 C4 119.5(3)
C2 C3 H3 120.3
C4 C3 H3 120.3
C5 C4 C3 120.6(3)
C5 C4 Cl1 120.3(2)
C3 C4 Cl1 119.0(2)
C4 C5 C6 120.9(3)
C4 C5 H5 119.5
C6 C5 H5 119.5
C5 C6 C1 118.2(2)
C5 C6 C7 120.6(2)
C1 C6 C7 121.2(2)
N1 C7 C6 121.5(2)
N1 C7 H7 119.2
C6 C7 H7 119.2
C13 C8 C9 118.7(2)
C13 C8 N1 116.3(2)
C9 C8 N1 125.0(2)
C10 C9 C8 120.3(2)
C10 C9 H9 119.8
C8 C9 H9 119.8
C11 C10 C9 119.6(3)
C11 C10 H10 120.2
C9 C10 H10 120.2
C12 C11 C10 121.2(2)
C12 C11 O2 121.6(2)
C10 C11 O2 116.9(2)
C11 C12 C13 118.9(2)
C11 C12 H12 120.6
C13 C12 H12 120.6
C8 C13 C12 121.2(2)
C8 C13 H13 119.4
C12 C13 H13 119.4
N2 C14 O2 120.1(2)
N2 C14 C15 123.0(2)
O2 C14 C15 116.9(2)
C16 C15 C14 118.9(2)
C16 C15 Cl2 120.45(18)
C14 C15 Cl2 120.63(18)
C15 C16 C17 117.8(2)
C15 C16 H16 121.1
C17 C16 H16 121.1
C18 C17 C16 120.0(2)
C18 C17 Cl3 120.1(2)
C16 C17 Cl3 119.89(19)
N2 C18 C17 122.3(2)
N2 C18 H18 118.8
C17 C18 H18 118.8

loop_
_geom_bond_atom_site_label_1
_geom_bond_atom_site_label_2
_geom_bond_distance
Cl1 C4 1.739(3)
Cl2 C15 1.724(2)
Cl3 C17 1.732(2)
O1 C1 1.349(3)
O1 H1 0.8200
O2 C14 1.359(3)
O2 C11 1.402(3)
N1 C7 1.275(3)
N1 C8 1.416(3)
N2 C14 1.314(3)
N2 C18 1.339(3)
C1 C2 1.381(3)
C1 C6 1.400(3)
C2 C3 1.366(4)
C2 H2 0.9300
C3 C4 1.372(4)
C3 H3 0.9300
C4 C5 1.366(3)
C5 C6 1.393(3)
C5 H5 0.9300
C6 C7 1.448(3)
C7 H7 0.9300
C8 C13 1.379(3)
C8 C9 1.384(3)
C9 C10 1.381(3)
C9 H9 0.9300
C10 C11 1.368(4)
C10 H10 0.9300
C11 C12 1.367(4)
C12 C13 1.381(3)
C12 H12 0.9300
C13 H13 0.9300
C14 C15 1.391(3)
C15 C16 1.371(3)
C16 C17 1.376(3)
C16 H16 0.9300
C17 C18 1.365(3)
C18 H18 0.9300

loop_
_geom_hbond_atom_site_label_D
_geom_hbond_atom_site_label_H
_geom_hbond_atom_site_label_A
_geom_hbond_distance_DH
_geom_hbond_distance_HA
_geom_hbond_distance_DA
_geom_hbond_angle_DHA
_geom_hbond_publ_flag
O1 H1 N1 0.82 1.86 2.586(3) 146.8 y

loop_
_cod_related_entry_id
_cod_related_entry_database
_cod_related_entry_code
1 ChemSpider 30657170
